data_7008064
loop_
_publ_author_name
'Pedrido, Rosa'
'Bermejo, Manuel R.'
'Romero, M Jos\'e'
'V\'azquez, Miguel'
'Gonz\'alez-Noya, Ana M'
'Maneiro, Marcelino'
'Rodr\'iguez, M Jes\'us'
'Fern\'andez, M Isabel'

_publ_section_title
;
 Syntheses and X-ray characterization of metal complexes with the
 pentadentate thiosemicarbazone ligand
 bis(4-N-methylthiosemicarbazone)-2,6-diacetylpyridine. The first
 pentacoordinate lead(II) complex with a pentagonal geometry.
;
_journal_issue 3
_journal_name_full 'Dalton transactions (Cambridge, England : 2003)'
_journal_page_first 572
_journal_page_last 579
_journal_paper_doi 10.1039/b416296j
_journal_year 2005
_chemical_formula_sum 'C28 H44 N14 O3 S4 Zn2'
_chemical_formula_weight 883.76
_chemical_name_systematic
;
?
;
_space_group_IT_number 2
_symmetry_cell_setting triclinic
_symmetry_space_group_name_Hall '-P 1'
_symmetry_space_group_name_H-M 'P -1'
_atom_sites_solution_hydrogens geom
_atom_sites_solution_primary direct
_atom_sites_solution_secondary difmap
_audit_creation_method SHELXL
_cell_angle_alpha 92.21(3)
_cell_angle_beta 107.08(3)
_cell_angle_gamma 90.75(4)
_cell_formula_units_Z 2
_cell_length_a 11.008(4)
_cell_length_b 11.763(4)
_cell_length_c 15.946(6)
_cell_measurement_temperature 298(2)
_cell_volume 1971.6(13)
_computing_cell_refinement 'Siemens SMART'
_computing_data_collection 'Siemens SMART'
_computing_data_reduction 'Siemens SAINT'
_computing_molecular_graphics 'Siemens SHELXTL'
_computing_publication_material 'Siemens SHELXTL'
_computing_structure_refinement 'SHELXL-93 (Sheldrick, 1993)'
_computing_structure_solution 'SHELXS-86 (Sheldrick, 1990)'
_diffrn_ambient_temperature 298(2)
_diffrn_measurement_device 'Siemens CCD'
_diffrn_measurement_method 'omega scans'
_diffrn_radiation_monochromator graphite
_diffrn_radiation_source 'fine-focus sealed tube'
_diffrn_radiation_type MoK\a
_diffrn_radiation_wavelength 0.71073
_diffrn_reflns_av_R_equivalents 0.0622
_diffrn_reflns_av_sigmaI/netI 0.1644
_diffrn_reflns_limit_h_max 13
_diffrn_reflns_limit_h_min -6
_diffrn_reflns_limit_k_max 14
_diffrn_reflns_limit_k_min -13
_diffrn_reflns_limit_l_max 18
_diffrn_reflns_limit_l_min -18
_diffrn_reflns_number 8315
_diffrn_reflns_theta_max 25.05
_diffrn_reflns_theta_min 1.34
_exptl_absorpt_coefficient_mu 1.478
_exptl_absorpt_correction_T_max 0.963581
_exptl_absorpt_correction_T_min 0.699924
_exptl_absorpt_correction_type Sadabs
_exptl_crystal_colour Yellow
_exptl_crystal_density_diffrn 1.482
_exptl_crystal_description Blocklike
_exptl_crystal_F_000 908
_exptl_crystal_size_max 0.10
_exptl_crystal_size_mid 0.05
_exptl_crystal_size_min 0.03
_refine_diff_density_max 1.169
_refine_diff_density_min -0.501
_refine_diff_density_rms 0.123
_refine_ls_extinction_method none
_refine_ls_goodness_of_fit_all 1.047
_refine_ls_goodness_of_fit_obs 1.128
_refine_ls_hydrogen_treatment 'riding mode'
_refine_ls_matrix_type full
_refine_ls_number_parameters 469
_refine_ls_number_reflns 6793
_refine_ls_number_restraints 4
_refine_ls_restrained_S_all 1.048
_refine_ls_restrained_S_obs 1.130
_refine_ls_R_factor_all 0.1912
_refine_ls_R_factor_obs 0.0874
_refine_ls_shift/esd_max 0.000
_refine_ls_shift/esd_mean 0.000
_refine_ls_structure_factor_coef Fsqd
_refine_ls_weighting_details 'w==1/[\s^2^(Fo^2^)+(0.0715P)^2^+9.7371P] where P==(Fo^2^+2Fc^2^)/3'
_refine_ls_weighting_scheme calc
_refine_ls_wR_factor_all 0.2329
_refine_ls_wR_factor_obs 0.1720
_reflns_number_observed 3359
_reflns_number_total 6793
_reflns_observed_criterion >2sigma(I)
_cod_data_source_file b416296j.txt
_cod_data_source_block zndapt
_cod_depositor_comments
;
The following automatic conversions were performed:
'_symmetry_cell_setting' value 'Triclinic' changed to 'triclinic'
according to '/home/saulius/struct/CIF-dictionaries/cif_core.dic'
dictionary named 'cif_core.dic' version 2.4.1 from 2010-06-29.

Automatic conversion script
Id: cif_fix_enum 1527 2010-12-29 10:47:43Z saulius 

The following automatic conversions were performed:

'_refine_ls_weighting_scheme' value 'calc
w==1/[\s^2^(Fo^2^)+(0.0715P)^2^+9.7371P] where P==(Fo^2^+2Fc^2^)/3'
was changed to 'calc'. New tag '_refine_ls_weighting_details' was
created. The value of the new tag was set to
'w==1/[\s^2^(Fo^2^)+(0.0715P)^2^+9.7371P] where P==(Fo^2^+2Fc^2^)/3'.

Automatic conversion script
Id: cif_fix_values 3143 2015-03-26 13:38:13Z robertas 
;
_cod_original_cell_volume 1971.6(11)
_cod_original_sg_symbol_H-M P-1
_cod_database_code 7008064

loop_
_symmetry_equiv_pos_as_xyz
'x, y, z'
'-x, -y, -z'

loop_
_atom_site_aniso_label
_atom_site_aniso_U_11
_atom_site_aniso_U_22
_atom_site_aniso_U_33
_atom_site_aniso_U_23
_atom_site_aniso_U_13
_atom_site_aniso_U_12
Zn1 0.0389(8) 0.0449(8) 0.0386(8) 0.0056(6) 0.0140(6) -0.0077(6)
Zn2 0.0412(8) 0.0463(9) 0.0359(8) 0.0002(6) 0.0109(6) -0.0077(6)
S3 0.051(2) 0.045(2) 0.045(2) -0.0016(14) 0.0192(15) -0.0001(15)
S1 0.044(2) 0.058(2) 0.051(2) -0.006(2) 0.0227(15) -0.008(2)
S4 0.047(2) 0.052(2) 0.055(2) 0.018(2) 0.006(2) -0.004(2)
S2 0.052(2) 0.058(2) 0.053(2) 0.021(2) 0.009(2) -0.005(2)
N3 0.039(6) 0.041(6) 0.036(5) 0.006(4) 0.014(4) 0.008(4)
N10 0.042(6) 0.032(5) 0.040(6) -0.001(4) 0.014(5) 0.000(4)
N9 0.047(6) 0.037(6) 0.040(6) 0.002(4) 0.009(5) -0.004(5)
N2 0.032(5) 0.044(6) 0.055(6) -0.006(5) 0.015(5) -0.005(5)
N5 0.027(5) 0.036(5) 0.047(6) 0.007(4) 0.012(4) -0.001(4)
N14 0.049(6) 0.043(6) 0.069(7) 0.024(5) 0.004(5) -0.016(5)
N13 0.043(6) 0.039(6) 0.040(6) 0.007(5) 0.013(5) 0.005(5)
N12 0.041(5) 0.030(5) 0.041(6) -0.003(4) 0.021(5) 0.002(4)
C15 0.057(8) 0.022(6) 0.048(7) 0.004(5) 0.003(6) 0.003(6)
N11 0.037(5) 0.033(5) 0.031(5) 0.007(4) 0.017(4) 0.000(4)
N4 0.051(6) 0.032(5) 0.041(6) 0.004(4) 0.028(5) 0.015(5)
N8 0.070(7) 0.044(6) 0.054(7) -0.011(5) 0.016(6) -0.006(6)
N1 0.029(5) 0.070(7) 0.065(7) -0.005(5) 0.018(5) -0.012(5)
C10 0.043(7) 0.037(7) 0.047(7) 0.003(6) 0.026(6) 0.003(6)
C25 0.041(7) 0.040(7) 0.041(7) 0.005(5) 0.016(6) 0.003(6)
C2 0.033(7) 0.034(7) 0.048(7) 0.001(5) 0.005(5) -0.003(5)
C9 0.050(8) 0.032(7) 0.054(8) 0.006(5) 0.033(6) 0.001(6)
C11 0.053(8) 0.056(8) 0.080(10) 0.019(7) 0.030(7) -0.002(7)
N6 0.035(6) 0.068(7) 0.037(6) 0.008(5) 0.012(5) -0.001(5)
C5 0.042(7) 0.037(6) 0.027(6) 0.007(5) 0.014(5) 0.013(5)
C23 0.047(7) 0.037(7) 0.032(6) 0.005(5) 0.012(5) 0.003(6)
C18 0.037(6) 0.040(7) 0.037(6) 0.001(5) 0.016(5) -0.003(5)
C3 0.034(6) 0.038(7) 0.034(6) 0.005(5) 0.003(5) 0.016(5)
C12 0.044(7) 0.076(9) 0.033(7) 0.015(6) 0.010(6) -0.006(7)
C22 0.040(7) 0.032(6) 0.034(6) 0.002(5) 0.006(5) 0.014(5)
C17 0.044(7) 0.052(8) 0.058(8) 0.008(6) 0.023(6) -0.015(6)
C21 0.069(9) 0.059(9) 0.038(7) 0.003(6) 0.023(6) 0.014(7)
C6 0.065(9) 0.056(8) 0.036(7) 0.002(6) 0.011(6) 0.012(7)
C16 0.031(6) 0.037(7) 0.042(7) 0.009(5) 0.010(5) 0.003(5)
C7 0.078(10) 0.064(9) 0.044(8) 0.029(7) 0.026(8) 0.016(8)
C4 0.057(8) 0.069(9) 0.047(8) -0.003(7) 0.009(6) 0.007(7)
C20 0.091(10) 0.065(9) 0.040(8) 0.014(7) 0.038(7) 0.008(8)
C26 0.071(10) 0.064(10) 0.082(10) 0.023(8) 0.021(8) -0.009(8)
C1 0.049(9) 0.105(13) 0.095(11) -0.040(10) 0.022(8) -0.040(8)
C14 0.061(9) 0.052(8) 0.069(9) -0.012(7) -0.004(7) -0.018(7)
C13 0.069(11) 0.199(21) 0.079(12) 0.040(13) -0.017(9) -0.067(13)
N7 0.055(8) 0.129(12) 0.051(7) 0.032(7) -0.016(6) -0.007(7)
C8 0.067(9) 0.046(8) 0.063(9) 0.022(7) 0.043(8) 0.007(7)
C24 0.053(8) 0.056(8) 0.047(8) -0.001(6) -0.003(6) -0.012(6)
C19 0.078(10) 0.062(9) 0.046(8) 0.012(7) 0.033(7) 0.012(8)
O1S 0.083(8) 0.123(10) 0.076(7) 0.044(7) 0.007(6) -0.013(7)
O3S 0.200(16) 0.119(12) 0.193(15) 0.075(11) 0.087(13) 0.024(12)
O2S 0.444(49) 0.288(37) 0.424(46) 0.188(34) -0.067(41) -0.192(39)
C1S 0.265(45) 0.093(23) 0.319(56) -0.066(29) 0.224(45) -0.073(26)
C2S 0.155(23) 0.213(31) 0.012(9) 0.036(14) 0.013(11) 0.160(23)

loop_
_atom_site_label
_atom_site_type_symbol
_atom_site_fract_x
_atom_site_fract_y
_atom_site_fract_z
_atom_site_U_iso_or_equiv
_atom_site_thermal_displace_type
_atom_site_occupancy
_atom_site_calc_flag
_atom_site_refinement_flags
_atom_site_disorder_group
Zn1 Zn 0.10567(12) 0.63969(11) 0.27451(8) 0.0402(4) Uani 1 d . .
Zn2 Zn -0.13271(12) 0.88680(11) 0.26348(8) 0.0413(4) Uani 1 d . .
S3 S 0.0922(3) 0.5296(3) 0.1432(2) 0.0460(8) Uani 1 d . .
S1 S -0.2966(3) 0.8574(3) 0.3240(2) 0.0497(8) Uani 1 d . .
S4 S -0.1432(3) 1.0535(3) 0.1860(2) 0.0528(8) Uani 1 d . .
S2 S 0.2492(3) 0.5576(3) 0.3997(2) 0.0555(9) Uani 1 d . .
N3 N -0.2184(8) 0.7562(7) 0.1752(5) 0.038(2) Uani 1 d . .
N10 N -0.0606(8) 0.5507(7) 0.2682(6) 0.038(2) Uani 1 d . .
N9 N -0.1141(9) 0.4721(7) 0.2004(6) 0.042(2) Uani 1 d . .
N2 N -0.3306(8) 0.7067(8) 0.1817(6) 0.044(2) Uani 1 d . .
N5 N 0.2475(8) 0.7642(7) 0.3002(6) 0.036(2) Uani 1 d . .
N14 N 0.0513(9) 1.1961(8) 0.2198(6) 0.056(3) Uani 1 d . .
H14N H 0.0024(9) 1.2282(8) 0.1753(6) 0.067 Uiso 1 calc R .
N13 N 0.0876(8) 1.0549(7) 0.3157(6) 0.040(2) Uani 1 d . .
N12 N 0.0395(8) 0.9559(7) 0.3412(6) 0.036(2) Uani 1 d . .
C15 C -0.0498(11) 0.4603(9) 0.1423(8) 0.045(3) Uani 1 d . .
N11 N -0.0018(8) 0.7345(7) 0.3795(5) 0.032(2) Uani 1 d . .
N4 N 0.0266(9) 0.7948(7) 0.1716(6) 0.038(2) Uani 1 d . .
N8 N -0.1030(10) 0.3868(8) 0.0726(6) 0.057(3) Uani 1 d . .
H8N H -0.0596(10) 0.3688(8) 0.0374(6) 0.068 Uiso 1 calc R .
N1 N -0.4730(8) 0.6991(9) 0.2571(6) 0.054(3) Uani 1 d . .
H1N H -0.4980(8) 0.7215(9) 0.3012(6) 0.065 Uiso 1 calc R .
C10 C 0.2449(10) 0.8483(9) 0.2494(7) 0.039(3) Uani 1 d . .
C25 C 0.0079(10) 1.1014(9) 0.2456(7) 0.040(3) Uani 1 d . .
C2 C -0.3659(10) 0.7480(9) 0.2484(7) 0.040(3) Uani 1 d . .
C9 C 0.1369(11) 0.8478(9) 0.1702(8) 0.042(3) Uani 1 d . .
C11 C 0.3468(11) 0.9395(10) 0.2676(9) 0.061(4) Uani 1 d . .
H11A H 0.4100(11) 0.9264(10) 0.3222(9) 0.091 Uiso 1 calc R .
H11B H 0.3101(11) 1.0124(10) 0.2713(9) 0.091 Uiso 1 calc R .
H11C H 0.3857(11) 0.9380(10) 0.2210(9) 0.091 Uiso 1 calc R .
N6 N 0.3565(8) 0.7594(8) 0.3712(6) 0.046(2) Uani 1 d . .
C5 C -0.0686(10) 0.7811(9) 0.0981(7) 0.034(3) Uani 1 d . .
C23 C 0.1039(10) 0.9196(9) 0.4165(7) 0.038(3) Uani 1 d . .
C18 C -0.0624(10) 0.6456(9) 0.4010(7) 0.037(3) Uani 1 d . .
C3 C -0.1859(10) 0.7304(9) 0.1042(7) 0.037(3) Uani 1 d . .
C12 C 0.3600(11) 0.6655(11) 0.4188(7) 0.051(3) Uani 1 d . .
C22 C 0.0517(10) 0.8165(9) 0.4430(7) 0.036(3) Uani 1 d . .
C17 C -0.2279(10) 0.4865(10) 0.3307(8) 0.050(3) Uani 1 d . .
H17A H -0.2509(10) 0.4348(10) 0.2801(8) 0.075 Uiso 1 calc R .
H17B H -0.2981(10) 0.5343(10) 0.3299(8) 0.075 Uiso 1 calc R .
H17C H -0.2065(10) 0.4440(10) 0.3830(8) 0.075 Uiso 1 calc R .
C21 C 0.0493(12) 0.8052(11) 0.5296(8) 0.054(3) Uani 1 d . .
H21A H 0.0898(12) 0.8597(11) 0.5730(8) 0.065 Uiso 1 calc R .
C6 C -0.0591(12) 0.8192(10) 0.0189(7) 0.053(3) Uani 1 d . .
H6A H -0.1253(12) 0.8061(10) -0.0325(7) 0.064 Uiso 1 calc R .
C16 C -0.1165(10) 0.5581(9) 0.3290(7) 0.037(3) Uani 1 d . .
C7 C 0.0496(14) 0.8767(11) 0.0178(8) 0.059(4) Uani 1 d . .
H7A H 0.0571(14) 0.9044(11) -0.0344(8) 0.071 Uiso 1 calc R .
C4 C -0.2674(11) 0.6536(11) 0.0318(8) 0.059(4) Uani 1 d . .
H4A H -0.3408(11) 0.6283(11) 0.0474(8) 0.089 Uiso 1 calc R .
H4B H -0.2197(11) 0.5890(11) 0.0228(8) 0.089 Uiso 1 calc R .
H4C H -0.2941(11) 0.6943(11) -0.0213(8) 0.089 Uiso 1 calc R .
C20 C -0.0120(13) 0.7148(11) 0.5499(8) 0.061(4) Uani 1 d . .
H20A H -0.0142(13) 0.7068(11) 0.6073(8) 0.073 Uiso 1 calc R .
C26 C 0.1754(12) 1.2490(12) 0.2617(9) 0.072(4) Uani 1 d . .
H26A H 0.1852(12) 1.3160(12) 0.2316(9) 0.108 Uiso 1 calc R .
H26B H 0.2404(12) 1.1964(12) 0.2592(9) 0.108 Uiso 1 calc R .
H26C H 0.1828(12) 1.2694(12) 0.3218(9) 0.108 Uiso 1 calc R .
C1 C -0.5493(12) 0.6108(13) 0.1967(9) 0.084(5) Uani 1 d . .
H1A H -0.6206(12) 0.5892(13) 0.2163(9) 0.127 Uiso 1 calc R .
H1B H -0.4981(12) 0.5456(13) 0.1954(9) 0.127 Uiso 1 calc R .
H1C H -0.5792(12) 0.6395(13) 0.1389(9) 0.127 Uiso 1 calc R .
C14 C -0.2304(12) 0.3376(11) 0.0552(8) 0.066(4) Uani 1 d . .
H14A H -0.2495(12) 0.2885(11) 0.0032(8) 0.099 Uiso 1 calc R .
H14B H -0.2908(12) 0.3974(11) 0.0466(8) 0.099 Uiso 1 calc R .
H14C H -0.2348(12) 0.2945(11) 0.1041(8) 0.099 Uiso 1 calc R .
C13 C 0.5723(14) 0.7452(17) 0.5089(10) 0.124(8) Uani 1 d . .
H13A H 0.6378(14) 0.7222(17) 0.5594(10) 0.186 Uiso 1 calc R .
H13B H 0.5412(14) 0.8176(17) 0.5219(10) 0.186 Uiso 1 calc R .
H13C H 0.6063(14) 0.7514(17) 0.4603(10) 0.186 Uiso 1 calc R .
N7 N 0.4659(10) 0.6589(11) 0.4859(7) 0.084(4) Uani 1 d . .
H7N H 0.4733(10) 0.6009(11) 0.5180(7) 0.101 Uiso 1 calc R .
C8 C 0.1469(12) 0.8929(10) 0.0939(8) 0.053(3) Uani 1 d . .
H8A H 0.2196(12) 0.9342(10) 0.0942(8) 0.063 Uiso 1 calc R .
C24 C 0.2190(11) 0.9772(10) 0.4732(7) 0.056(3) Uani 1 d . .
H24A H 0.2384(11) 1.0427(10) 0.4450(7) 0.084 Uiso 1 calc R .
H24B H 0.2885(11) 0.9260(10) 0.4838(7) 0.084 Uiso 1 calc R .
H24C H 0.2055(11) 1.0007(10) 0.5280(7) 0.084 Uiso 1 calc R .
C19 C -0.0713(13) 0.6346(11) 0.4852(8) 0.058(4) Uani 1 d . .
H19A H -0.1167(13) 0.5737(11) 0.4978(8) 0.070 Uiso 1 calc R .
O1S O 0.4026(10) 0.7856(10) 0.6560(7) 0.097(4) Uani 1 d D .
H1SA H 0.4686(10) 0.7999(10) 0.6441(7) 0.146 Uiso 1 calc R 1
O3S O 0.4999(16) 1.0896(12) 0.9487(10) 0.162(6) Uani 1 d . .
O2S O 0.5976(29) 0.9643(27) 0.9753(23) 0.425(27) Uani 1 d . .
C1S C 0.4210(28) 0.8146(23) 0.7517(15) 0.199(22) Uani 0.75(3) d PD 1
H1SB H 0.4355(28) 0.8965(23) 0.7574(15) 0.239 Uiso 0.75(3) calc PR 1
H1SC H 0.3375(28) 0.8020(23) 0.7591(15) 0.239 Uiso 0.75(3) calc PR 1
C2S C 0.5102(23) 0.7719(27) 0.8327(11) 0.127(14) Uani 0.75(3) d PD 1
H2SA H 0.4948(23) 0.8088(27) 0.8833(11) 0.191 Uiso 0.75(3) calc PR 1
H2SB H 0.5961(23) 0.7880(27) 0.8331(11) 0.191 Uiso 0.75(3) calc PR 1
H2SC H 0.4974(23) 0.6912(27) 0.8342(11) 0.191 Uiso 0.75(3) calc PR 1
C1S' C 0.4819(60) 0.7032(46) 0.7112(27) 0.103(28) Uiso 0.25(3) d PD 2
H1SD H 0.5611(60) 0.7016(46) 0.6962(27) 0.124 Uiso 0.25(3) calc PR 2
H1SE H 0.4404(60) 0.6292(46) 0.6931(27) 0.124 Uiso 0.25(3) calc PR 2
C2S' C 0.5168(42) 0.7122(38) 0.8102(25) 0.024(11) Uiso 0.25(3) d PD 2
H2SD H 0.5684(42) 0.6493(38) 0.8342(25) 0.037 Uiso 0.25(3) calc PR 2
H2SE H 0.4408(42) 0.7108(38) 0.8281(25) 0.037 Uiso 0.25(3) calc PR 2
H2SF H 0.5635(42) 0.7822(38) 0.8313(25) 0.037 Uiso 0.25(3) calc PR 2

loop_
_atom_type_symbol
_atom_type_description
_atom_type_scat_dispersion_real
_atom_type_scat_dispersion_imag
_atom_type_scat_source
C C 0.0033 0.0016 'International Tables Vol C Tables 4.2.6.8 and 6.1.1.4'
H H 0.0000 0.0000 'International Tables Vol C Tables 4.2.6.8 and 6.1.1.4'
N N 0.0061 0.0033 'International Tables Vol C Tables 4.2.6.8 and 6.1.1.4'
O O 0.0106 0.0060 'International Tables Vol C Tables 4.2.6.8 and 6.1.1.4'
S S 0.1246 0.1234 'International Tables Vol C Tables 4.2.6.8 and 6.1.1.4'
Zn Zn 0.2839 1.4301 'International Tables Vol C Tables 4.2.6.8 and 6.1.1.4'

loop_
_geom_angle_atom_site_label_1
_geom_angle_atom_site_label_2
_geom_angle_atom_site_label_3
_geom_angle
_geom_angle_site_symmetry_1
_geom_angle_site_symmetry_3
_geom_angle_publ_flag
N5 Zn1 N10 162.8(3) . . ?
N5 Zn1 S3 111.9(3) . . ?
N10 Zn1 S3 83.2(3) . . ?
N5 Zn1 S2 82.4(3) . . ?
N10 Zn1 S2 100.3(2) . . ?
S3 Zn1 S2 111.08(12) . . ?
N5 Zn1 N4 72.6(3) . . ?
N10 Zn1 N4 102.2(3) . . ?
N4 Zn1 N11 88.48(3) . . ?
N10 Zn1 N11 70.33(3) . . ?
S3 Zn1 N4 83.7(2) . . ?
S2 Zn1 N4 154.4(2) . . ?
N3 Zn2 N12 144.8(3) . . ?
N3 Zn2 S1 85.3(3) . . ?
N12 Zn2 S1 119.7(2) . . ?
N3 Zn2 S4 108.1(2) . . ?
N12 Zn2 S4 84.4(3) . . ?
S1 Zn2 S4 115.47(13) . . ?
C15 S3 Zn1 93.6(4) . . ?
C2 S1 Zn2 93.3(4) . . ?
C25 S4 Zn2 94.1(4) . . ?
C12 S2 Zn1 95.0(4) . . ?
C3 N3 N2 117.1(9) . . ?
C3 N3 Zn2 123.2(8) . . ?
N2 N3 Zn2 118.7(6) . . ?
C16 N10 N9 115.3(9) . . ?
C16 N10 Zn1 123.4(7) . . ?
N9 N10 Zn1 121.2(7) . . ?
C15 N9 N10 114.1(9) . . ?
C2 N2 N3 113.6(9) . . ?
C10 N5 N6 115.4(9) . . ?
C10 N5 Zn1 122.9(8) . . ?
N6 N5 Zn1 121.6(6) . . ?
C25 N14 C26 124.7(10) . . ?
C25 N13 N12 114.1(9) . . ?
C23 N12 N13 115.6(9) . . ?
C23 N12 Zn2 125.2(8) . . ?
N13 N12 Zn2 119.0(6) . . ?
N9 C15 N8 115.5(11) . . ?
N9 C15 S3 128.0(9) . . ?
N8 C15 S3 116.5(10) . . ?
C18 N11 C22 118.4(9) . . ?
C5 N4 C9 119.7(9) . . ?
C5 N4 Zn1 123.7(7) . . ?
C9 N4 Zn1 102.2(7) . . ?
C15 N8 C14 122.7(11) . . ?
C2 N1 C1 124.4(10) . . ?
N5 C10 C9 115.7(10) . . ?
N5 C10 C11 123.4(10) . . ?
C9 C10 C11 120.8(10) . . ?
N14 C25 N13 115.4(10) . . ?
N14 C25 S4 116.9(8) . . ?
N13 C25 S4 127.8(9) . . ?
N2 C2 N1 114.5(10) . . ?
N2 C2 S1 129.1(9) . . ?
N1 C2 S1 116.3(9) . . ?
N4 C9 C8 120.2(11) . . ?
N4 C9 C10 118.1(10) . . ?
C8 C9 C10 121.6(11) . . ?
C12 N6 N5 113.6(9) . . ?
N4 C5 C6 121.6(11) . . ?
N4 C5 C3 117.4(9) . . ?
C6 C5 C3 120.9(10) . . ?
N12 C23 C24 123.5(10) . . ?
N12 C23 C22 115.1(10) . . ?
C24 C23 C22 121.4(10) . . ?
N11 C18 C19 122.1(10) . . ?
N11 C18 C16 115.6(9) . . ?
C19 C18 C16 122.3(11) . . ?
N3 C3 C5 117.0(10) . . ?
N3 C3 C4 121.7(10) . . ?
C5 C3 C4 121.3(10) . . ?
N7 C12 N6 113.9(11) . . ?
N7 C12 S2 118.6(10) . . ?
N6 C12 S2 127.4(9) . . ?
N11 C22 C21 120.8(10) . . ?
N11 C22 C23 117.9(9) . . ?
C21 C22 C23 121.2(10) . . ?
C20 C21 C22 119.8(12) . . ?
C7 C6 C5 119.0(11) . . ?
N10 C16 C17 124.5(10) . . ?
N10 C16 C18 115.8(9) . . ?
C17 C16 C18 119.7(10) . . ?
C8 C7 C6 119.5(11) . . ?
C21 C20 C19 119.5(12) . . ?
C12 N7 C13 124.6(12) . . ?
C7 C8 C9 119.9(12) . . ?
C20 C19 C18 119.3(12) . . ?
C2S C1S O1S 131.9(21) . . ?
O1S C1S' C2S' 122.4(37) . . ?

loop_
_geom_bond_atom_site_label_1
_geom_bond_atom_site_label_2
_geom_bond_distance
_geom_bond_site_symmetry_2
_geom_bond_publ_flag
Zn1 N5 2.067(9) . ?
Zn1 N10 2.071(9) . ?
Zn1 S3 2.385(3) . ?
Zn1 S2 2.398(3) . ?
Zn1 N4 2.493(8) . ?
Zn1 N11 2.549(9) . ?
Zn2 N3 2.061(9) . ?
Zn2 N12 2.072(9) . ?
Zn2 S1 2.310(3) . ?
Zn2 S4 2.344(3) . ?
S3 C15 1.750(13) . ?
S1 C2 1.734(11) . ?
S4 C25 1.730(11) . ?
S2 C12 1.704(13) . ?
N3 C3 1.309(12) . ?
N3 N2 1.392(11) . ?
N10 C16 1.293(12) . ?
N10 N9 1.380(11) . ?
N9 C15 1.325(14) . ?
N2 C2 1.314(13) . ?
N5 C10 1.297(12) . ?
N5 N6 1.391(11) . ?
N14 C25 1.332(13) . ?
N14 C26 1.452(15) . ?
N13 C25 1.343(12) . ?
N13 N12 1.397(11) . ?
N12 C23 1.294(12) . ?
C15 N8 1.363(13) . ?
N11 C18 1.342(12) . ?
N11 C22 1.364(12) . ?
N4 C5 1.326(13) . ?
N4 C9 1.364(13) . ?
N8 C14 1.454(15) . ?
N1 C2 1.350(13) . ?
N1 C1 1.462(14) . ?
C10 C9 1.46(2) . ?
C10 C11 1.50(2) . ?
C9 C8 1.378(14) . ?
N6 C12 1.358(14) . ?
C5 C6 1.388(14) . ?
C5 C3 1.446(15) . ?
C23 C24 1.462(15) . ?
C23 C22 1.465(14) . ?
C18 C19 1.384(14) . ?
C18 C16 1.491(14) . ?
C3 C4 1.499(15) . ?
C12 N7 1.336(14) . ?
C22 C21 1.399(14) . ?
C17 C16 1.486(14) . ?
C21 C20 1.35(2) . ?
C6 C7 1.37(2) . ?
C7 C8 1.37(2) . ?
C20 C19 1.38(2) . ?
C13 N7 1.49(2) . ?
O1S C1S' 1.45(3) . ?
O1S C1S 1.50(2) . ?
C1S C2S 1.48(2) . ?
C1S' C2S' 1.51(3) . ?

loop_
_geom_torsion_atom_site_label_1
_geom_torsion_atom_site_label_2
_geom_torsion_atom_site_label_3
_geom_torsion_atom_site_label_4
_geom_torsion
_geom_torsion_site_symmetry_1
_geom_torsion_site_symmetry_2
_geom_torsion_site_symmetry_3
_geom_torsion_site_symmetry_4
_geom_torsion_publ_flag
N5 Zn1 S3 C15 -170.5(4) . . . . ?
N10 Zn1 S3 C15 0.9(4) . . . . ?
S2 Zn1 S3 C15 99.3(4) . . . . ?
N4 Zn1 S3 C15 -102.2(4) . . . . ?
N3 Zn2 S1 C2 0.0(4) . . . . ?
N12 Zn2 S1 C2 -153.8(4) . . . . ?
S4 Zn2 S1 C2 107.7(4) . . . . ?
N3 Zn2 S4 C25 -140.7(4) . . . . ?
N12 Zn2 S4 C25 5.6(4) . . . . ?
S1 Zn2 S4 C25 125.9(4) . . . . ?
N5 Zn1 S2 C12 1.7(5) . . . . ?
N10 Zn1 S2 C12 -161.1(5) . . . . ?
S3 Zn1 S2 C12 112.3(4) . . . . ?
N4 Zn1 S2 C12 -10.1(7) . . . . ?
N12 Zn2 N3 C3 -52.6(10) . . . . ?
S1 Zn2 N3 C3 169.3(8) . . . . ?
S4 Zn2 N3 C3 54.0(8) . . . . ?
N12 Zn2 N3 N2 139.7(7) . . . . ?
S1 Zn2 N3 N2 1.5(7) . . . . ?
S4 Zn2 N3 N2 -113.7(7) . . . . ?
N5 Zn1 N10 C16 -33.5(16) . . . . ?
S3 Zn1 N10 C16 174.3(8) . . . . ?
S2 Zn1 N10 C16 64.1(8) . . . . ?
N4 Zn1 N10 C16 -103.6(8) . . . . ?
N5 Zn1 N10 N9 151.4(10) . . . . ?
S3 Zn1 N10 N9 -0.8(7) . . . . ?
S2 Zn1 N10 N9 -111.0(7) . . . . ?
N4 Zn1 N10 N9 81.3(7) . . . . ?
C16 N10 N9 C15 -175.3(9) . . . . ?
Zn1 N10 N9 C15 0.2(11) . . . . ?
C3 N3 N2 C2 -171.3(9) . . . . ?
Zn2 N3 N2 C2 -2.9(11) . . . . ?
N10 Zn1 N5 C10 -85.4(14) . . . . ?
S3 Zn1 N5 C10 64.6(8) . . . . ?
S2 Zn1 N5 C10 174.3(8) . . . . ?
N4 Zn1 N5 C10 -11.0(8) . . . . ?
N10 Zn1 N5 N6 98.3(12) . . . . ?
S3 Zn1 N5 N6 -111.7(7) . . . . ?
S2 Zn1 N5 N6 -2.0(7) . . . . ?
N4 Zn1 N5 N6 172.8(8) . . . . ?
C25 N13 N12 C23 -168.8(9) . . . . ?
C25 N13 N12 Zn2 6.3(11) . . . . ?
N3 Zn2 N12 C23 -79.2(10) . . . . ?
S1 Zn2 N12 C23 50.8(9) . . . . ?
S4 Zn2 N12 C23 167.1(8) . . . . ?
N3 Zn2 N12 N13 106.2(8) . . . . ?
S1 Zn2 N12 N13 -123.8(6) . . . . ?
S4 Zn2 N12 N13 -7.6(6) . . . . ?
N10 N9 C15 N8 -177.3(8) . . . . ?
N10 N9 C15 S3 1.0(14) . . . . ?
Zn1 S3 C15 N9 -1.4(10) . . . . ?
Zn1 S3 C15 N8 176.9(8) . . . . ?
N5 Zn1 N4 C5 160.5(8) . . . . ?
N10 Zn1 N4 C5 -36.4(8) . . . . ?
S3 Zn1 N4 C5 45.2(7) . . . . ?
S2 Zn1 N4 C5 172.7(6) . . . . ?
N5 Zn1 N4 C9 21.7(6) . . . . ?
N10 Zn1 N4 C9 -175.2(6) . . . . ?
S3 Zn1 N4 C9 -93.6(6) . . . . ?
S2 Zn1 N4 C9 33.9(9) . . . . ?
N9 C15 N8 C14 9.0(15) . . . . ?
S3 C15 N8 C14 -169.6(9) . . . . ?
N6 N5 C10 C9 174.3(8) . . . . ?
Zn1 N5 C10 C9 -2.2(12) . . . . ?
N6 N5 C10 C11 -3.9(14) . . . . ?
Zn1 N5 C10 C11 179.6(8) . . . . ?
C26 N14 C25 N13 0.3(17) . . . . ?
C26 N14 C25 S4 180.0(10) . . . . ?
N12 N13 C25 N14 179.9(9) . . . . ?
N12 N13 C25 S4 0.2(14) . . . . ?
Zn2 S4 C25 N14 175.2(8) . . . . ?
Zn2 S4 C25 N13 -5.2(10) . . . . ?
N3 N2 C2 N1 -178.5(9) . . . . ?
N3 N2 C2 S1 3.2(14) . . . . ?
C1 N1 C2 N2 -2.5(17) . . . . ?
C1 N1 C2 S1 176.0(10) . . . . ?
Zn2 S1 C2 N2 -1.8(10) . . . . ?
Zn2 S1 C2 N1 180.0(8) . . . . ?
C5 N4 C9 C8 3.8(15) . . . . ?
Zn1 N4 C9 C8 144.7(9) . . . . ?
C5 N4 C9 C10 -172.2(9) . . . . ?
Zn1 N4 C9 C10 -31.3(10) . . . . ?
N5 C10 C9 N4 26.8(14) . . . . ?
C11 C10 C9 N4 -154.9(10) . . . . ?
N5 C10 C9 C8 -149.0(10) . . . . ?
C11 C10 C9 C8 29.2(16) . . . . ?
C10 N5 N6 C12 -175.2(9) . . . . ?
Zn1 N5 N6 C12 1.3(12) . . . . ?
C9 N4 C5 C6 0.2(15) . . . . ?
Zn1 N4 C5 C6 -132.0(9) . . . . ?
C9 N4 C5 C3 -176.4(9) . . . . ?
Zn1 N4 C5 C3 51.4(11) . . . . ?
N13 N12 C23 C24 0.8(15) . . . . ?
Zn2 N12 C23 C24 -174.0(8) . . . . ?
N13 N12 C23 C22 179.3(8) . . . . ?
Zn2 N12 C23 C22 4.6(13) . . . . ?
C22 N11 C18 C19 -0.5(15) . . . . ?
C22 N11 C18 C16 -178.9(8) . . . . ?
N2 N3 C3 C5 -179.3(8) . . . . ?
Zn2 N3 C3 C5 12.7(12) . . . . ?
N2 N3 C3 C4 1.8(14) . . . . ?
Zn2 N3 C3 C4 -166.2(8) . . . . ?
N4 C5 C3 N3 35.8(13) . . . . ?
C6 C5 C3 N3 -140.8(10) . . . . ?
N4 C5 C3 C4 -145.3(10) . . . . ?
C6 C5 C3 C4 38.1(15) . . . . ?
N5 N6 C12 N7 178.4(10) . . . . ?
N5 N6 C12 S2 0.7(15) . . . . ?
Zn1 S2 C12 N7 -179.5(10) . . . . ?
Zn1 S2 C12 N6 -1.9(11) . . . . ?
C18 N11 C22 C21 3.4(14) . . . . ?
C18 N11 C22 C23 -172.7(9) . . . . ?
N12 C23 C22 N11 37.7(13) . . . . ?
C24 C23 C22 N11 -143.7(10) . . . . ?
N12 C23 C22 C21 -138.4(10) . . . . ?
C24 C23 C22 C21 40.2(15) . . . . ?
N11 C22 C21 C20 -3.3(16) . . . . ?
C23 C22 C21 C20 172.7(11) . . . . ?
N4 C5 C6 C7 -2.8(17) . . . . ?
C3 C5 C6 C7 173.7(11) . . . . ?
N9 N10 C16 C17 2.1(15) . . . . ?
Zn1 N10 C16 C17 -173.3(8) . . . . ?
N9 N10 C16 C18 -177.9(8) . . . . ?
Zn1 N10 C16 C18 6.7(13) . . . . ?
N11 C18 C16 N10 26.4(13) . . . . ?
C19 C18 C16 N10 -152.0(11) . . . . ?
N11 C18 C16 C17 -153.6(9) . . . . ?
C19 C18 C16 C17 27.9(15) . . . . ?
C5 C6 C7 C8 1.4(18) . . . . ?
C22 C21 C20 C19 0.2(18) . . . . ?
N6 C12 N7 C13 0.4(20) . . . . ?
S2 C12 N7 C13 178.3(12) . . . . ?
C6 C7 C8 C9 2.5(18) . . . . ?
N4 C9 C8 C7 -5.1(17) . . . . ?
C10 C9 C8 C7 170.7(11) . . . . ?
C21 C20 C19 C18 2.7(19) . . . . ?
N11 C18 C19 C20 -2.6(17) . . . . ?
C16 C18 C19 C20 175.8(11) . . . . ?
C1S' O1S C1S C2S 13.0(42) . . . . ?
C1S O1S C1S' C2S' -0.6(46) . . . . ?
